data_7021735
loop_
_publ_author_name
'W\"ohlert, Susanne'
'Peters, Lars'
'N\"ather, Christian'

_publ_section_title
;
 Synthesis, structures and magnetic properties of Fe(ii) and Co(ii)
 thiocyanato coordination compounds: on the importance of the diamagnetic
 counterparts for structure determination.
;
_journal_issue 30
_journal_name_full 'Dalton transactions (Cambridge, England : 2003)'
_journal_page_first 10746
_journal_page_last 10758
_journal_paper_doi 10.1039/c3dt51085a
_journal_volume 42
_journal_year 2013
_chemical_formula_moiety 'C12 H16 Fe N6 O2 S2'
_chemical_formula_sum 'C12 H16 Fe N6 O2 S2'
_chemical_formula_weight 396.28
_chemical_name_systematic
; 
 ? 
;
_space_group_IT_number 2
_symmetry_cell_setting triclinic
_symmetry_space_group_name_Hall '-P 1'
_symmetry_space_group_name_H-M 'P -1'
_atom_sites_solution_hydrogens geom
_atom_sites_solution_primary direct
_atom_sites_solution_secondary difmap
_audit_creation_method SHELXL-97
_cell_angle_alpha 108.530(10)
_cell_angle_beta 111.800(10)
_cell_angle_gamma 99.190(10)
_cell_formula_units_Z 1
_cell_length_a 6.9323(5)
_cell_length_b 8.1273(6)
_cell_length_c 9.2839(6)
_cell_measurement_reflns_used 6806
_cell_measurement_temperature 293(2)
_cell_measurement_theta_max 26.99
_cell_measurement_theta_min 2.59
_cell_volume 436.96(8)
_computing_cell_refinement 'X-Area (Stoe, 2008)'
_computing_data_collection 'X-Area (Stoe, 2008)'
_computing_data_reduction 'X-Area (Stoe, 2008)'
_computing_molecular_graphics
;
XP in SHELXTL (Sheldrick, 2008) and Diamond (Brandenburg, 2011)
;
_computing_publication_material 'XCIF in SHELXTL (Sheldrick, 2008)'
_computing_structure_refinement 'SHELXL-97 (Sheldrick, 1997)'
_computing_structure_solution 'SHELXS-97 (Sheldrick, 1990)'
_diffrn_ambient_temperature 293(2)
_diffrn_measured_fraction_theta_full 0.992
_diffrn_measured_fraction_theta_max 0.992
_diffrn_measurement_device_type 'STOE IPDS-2'
_diffrn_measurement_method 'omega scan'
_diffrn_radiation_monochromator graphite
_diffrn_radiation_source 'fine-focus sealed tube'
_diffrn_radiation_type MoK\a
_diffrn_radiation_wavelength 0.71073
_diffrn_reflns_av_R_equivalents 0.0170
_diffrn_reflns_av_sigmaI/netI 0.0132
_diffrn_reflns_limit_h_max 8
_diffrn_reflns_limit_h_min -8
_diffrn_reflns_limit_k_max 10
_diffrn_reflns_limit_k_min -10
_diffrn_reflns_limit_l_max 11
_diffrn_reflns_limit_l_min -11
_diffrn_reflns_number 6806
_diffrn_reflns_theta_full 26.99
_diffrn_reflns_theta_max 26.99
_diffrn_reflns_theta_min 2.59
_diffrn_standards_decay_% 0
_diffrn_standards_interval_time 0
_diffrn_standards_number 0
_exptl_absorpt_coefficient_mu 1.118
_exptl_absorpt_correction_T_max 0.8706
_exptl_absorpt_correction_T_min 0.8078
_exptl_absorpt_correction_type numerical
_exptl_absorpt_process_details 'X-Shape and X-Red32 (Stoe, 2008)'
_exptl_crystal_colour red
_exptl_crystal_density_diffrn 1.506
_exptl_crystal_density_method 'not measured'
_exptl_crystal_description block
_exptl_crystal_F_000 204
_exptl_crystal_size_max 0.1240
_exptl_crystal_size_mid 0.0964
_exptl_crystal_size_min 0.0854
_refine_diff_density_max 0.307
_refine_diff_density_min -0.263
_refine_diff_density_rms 0.037
_refine_ls_extinction_method none
_refine_ls_goodness_of_fit_ref 1.084
_refine_ls_hydrogen_treatment constr
_refine_ls_matrix_type full
_refine_ls_number_parameters 109
_refine_ls_number_reflns 1886
_refine_ls_number_restraints 0
_refine_ls_restrained_S_all 1.084
_refine_ls_R_factor_all 0.0284
_refine_ls_R_factor_gt 0.0243
_refine_ls_shift/su_max 0.002
_refine_ls_shift/su_mean 0.000
_refine_ls_structure_factor_coef Fsqd
_refine_ls_weighting_details 'calc w=1/[\s^2^(Fo^2^)+(0.0379P)^2^+0.0709P] where P=(Fo^2^+2Fc^2^)/3'
_refine_ls_weighting_scheme calc
_refine_ls_wR_factor_gt 0.0645
_refine_ls_wR_factor_ref 0.0660
_reflns_number_gt 1700
_reflns_number_total 1886
_reflns_threshold_expression >2sigma(I)
_cod_data_source_file c3dt51085a.txt
_cod_data_source_block woe6
_cod_original_cell_volume 436.96(5)
_cod_original_sg_symbol_H-M P-1
_cod_database_code 7021735

loop_
_symmetry_equiv_pos_as_xyz
'x, y, z'
'-x, -y, -z'

loop_
_atom_site_label
_atom_site_type_symbol
_atom_site_fract_x
_atom_site_fract_y
_atom_site_fract_z
_atom_site_U_iso_or_equiv
_atom_site_adp_type
_atom_site_occupancy
_atom_site_symmetry_multiplicity
_atom_site_calc_flag
_atom_site_refinement_flags
Fe1 Fe 0.0000 0.0000 0.5000 0.03445(11) Uani 1 2 d S
N1 N 0.0288(3) -0.1318(2) 0.27659(19) 0.0509(3) Uani 1 1 d .
C1 C 0.1073(3) -0.1867(2) 0.18880(19) 0.0403(3) Uani 1 1 d .
S1 S 0.21706(8) -0.26551(7) 0.06453(6) 0.05869(15) Uani 1 1 d .
N10 N 0.3364(2) 0.62168(17) 0.55514(17) 0.0398(3) Uani 1 1 d .
C10 C 0.4010(2) 0.5779(2) 0.68938(19) 0.0377(3) Uani 1 1 d .
C11 C 0.3105(2) 0.4028(2) 0.6702(2) 0.0398(3) Uani 1 1 d .
H11 H 0.3548 0.3764 0.7656 0.048 Uiso 1 1 calc R
C12 C 0.1053(2) 0.3139(2) 0.38605(19) 0.0382(3) Uani 1 1 d .
H12 H 0.0068 0.2245 0.2786 0.046 Uiso 1 1 calc R
C13 C 0.1900(3) 0.4882(2) 0.4044(2) 0.0401(3) Uani 1 1 d .
H13 H 0.1442 0.5144 0.3089 0.048 Uiso 1 1 calc R
C14 C 0.5702(3) 0.7229(2) 0.8586(2) 0.0526(4) Uani 1 1 d .
H14A H 0.6806 0.7929 0.8433 0.079 Uiso 1 1 calc R
H14B H 0.6363 0.6665 0.9323 0.079 Uiso 1 1 calc R
H14C H 0.5021 0.8021 0.9084 0.079 Uiso 1 1 calc R
N11 N 0.1623(2) 0.27083(17) 0.52053(16) 0.0372(3) Uani 1 1 d .
O1 O 0.30752(19) -0.02233(16) 0.64329(17) 0.0547(3) Uani 1 1 d .
H1O1 H 0.4237 0.0568 0.7160 0.075(7) Uiso 1 1 d R
H2O1 H 0.3349 -0.1172 0.6072 0.067(7) Uiso 1 1 d R

loop_
_atom_site_aniso_label
_atom_site_aniso_U_11
_atom_site_aniso_U_22
_atom_site_aniso_U_33
_atom_site_aniso_U_23
_atom_site_aniso_U_13
_atom_site_aniso_U_12
Fe1 0.03145(16) 0.03353(16) 0.03511(16) 0.01390(12) 0.01268(12) 0.00838(11)
N1 0.0538(8) 0.0505(8) 0.0457(8) 0.0149(6) 0.0249(7) 0.0134(7)
C1 0.0360(7) 0.0396(7) 0.0347(7) 0.0132(6) 0.0098(6) 0.0049(6)
S1 0.0430(2) 0.0712(3) 0.0437(2) 0.0062(2) 0.0196(2) 0.0088(2)
N10 0.0371(6) 0.0386(6) 0.0453(7) 0.0179(5) 0.0194(6) 0.0127(5)
C10 0.0296(7) 0.0408(7) 0.0393(8) 0.0130(6) 0.0149(6) 0.0113(6)
C11 0.0352(7) 0.0453(8) 0.0376(8) 0.0198(6) 0.0130(6) 0.0121(6)
C12 0.0342(7) 0.0412(7) 0.0353(7) 0.0142(6) 0.0135(6) 0.0107(6)
C13 0.0389(8) 0.0447(8) 0.0407(8) 0.0212(7) 0.0181(6) 0.0151(6)
C14 0.0452(9) 0.0499(9) 0.0439(9) 0.0094(7) 0.0141(7) 0.0033(7)
N11 0.0339(6) 0.0376(6) 0.0393(6) 0.0165(5) 0.0152(5) 0.0104(5)
O1 0.0353(6) 0.0382(6) 0.0643(8) 0.0130(5) 0.0033(6) 0.0108(5)

loop_
_atom_type_symbol
_atom_type_description
_atom_type_scat_dispersion_real
_atom_type_scat_dispersion_imag
_atom_type_scat_source
C C 0.0033 0.0016 'International Tables Vol C Tables 4.2.6.8 and 6.1.1.4'
H H 0.0000 0.0000 'International Tables Vol C Tables 4.2.6.8 and 6.1.1.4'
N N 0.0061 0.0033 'International Tables Vol C Tables 4.2.6.8 and 6.1.1.4'
O O 0.0106 0.0060 'International Tables Vol C Tables 4.2.6.8 and 6.1.1.4'
S S 0.1246 0.1234 'International Tables Vol C Tables 4.2.6.8 and 6.1.1.4'
Fe Fe 0.3463 0.8444 'International Tables Vol C Tables 4.2.6.8 and 6.1.1.4'

loop_
_geom_angle_atom_site_label_1
_geom_angle_atom_site_label_2
_geom_angle_atom_site_label_3
_geom_angle
_geom_angle_site_symmetry_1
_geom_angle_site_symmetry_3
N1 Fe1 N1 180.000(1) 2_556 .
N1 Fe1 O1 88.61(6) 2_556 2_556
N1 Fe1 O1 91.39(6) . 2_556
N1 Fe1 O1 91.39(6) 2_556 .
N1 Fe1 O1 88.61(6) . .
O1 Fe1 O1 180.0 2_556 .
N1 Fe1 N11 89.53(6) 2_556 .
N1 Fe1 N11 90.47(6) . .
O1 Fe1 N11 88.90(5) 2_556 .
O1 Fe1 N11 91.10(5) . .
N1 Fe1 N11 90.47(6) 2_556 2_556
N1 Fe1 N11 89.53(6) . 2_556
O1 Fe1 N11 91.10(5) 2_556 2_556
O1 Fe1 N11 88.90(5) . 2_556
N11 Fe1 N11 180.0 . 2_556
C1 N1 Fe1 160.08(14) . .
N1 C1 S1 179.64(16) . .
C13 N10 C10 117.12(13) . .
N10 C10 C11 120.14(14) . .
N10 C10 C14 118.30(15) . .
C11 C10 C14 121.56(15) . .
N11 C11 C10 122.62(14) . .
N11 C11 H11 118.7 . .
C10 C11 H11 118.7 . .
N11 C12 C13 121.03(14) . .
N11 C12 H12 119.5 . .
C13 C12 H12 119.5 . .
N10 C13 C12 122.25(14) . .
N10 C13 H13 118.9 . .
C12 C13 H13 118.9 . .
C10 C14 H14A 109.5 . .
C10 C14 H14B 109.5 . .
H14A C14 H14B 109.5 . .
C10 C14 H14C 109.5 . .
H14A C14 H14C 109.5 . .
H14B C14 H14C 109.5 . .
C11 N11 C12 116.76(13) . .
C11 N11 Fe1 121.29(10) . .
C12 N11 Fe1 121.79(10) . .
Fe1 O1 H1O1 130.7 . .
Fe1 O1 H2O1 119.0 . .
H1O1 O1 H2O1 107.5 . .

loop_
_geom_bond_atom_site_label_1
_geom_bond_atom_site_label_2
_geom_bond_distance
_geom_bond_site_symmetry_2
Fe1 N1 2.1104(15) 2_556
Fe1 N1 2.1104(15) .
Fe1 O1 2.1256(12) 2_556
Fe1 O1 2.1256(12) .
Fe1 N11 2.2203(13) .
Fe1 N11 2.2203(13) 2_556
N1 C1 1.156(2) .
C1 S1 1.6302(18) .
N10 C13 1.339(2) .
N10 C10 1.341(2) .
C10 C11 1.386(2) .
C10 C14 1.498(2) .
C11 N11 1.333(2) .
C11 H11 0.9300 .
C12 N11 1.339(2) .
C12 C13 1.373(2) .
C12 H12 0.9300 .
C13 H13 0.9300 .
C14 H14A 0.9600 .
C14 H14B 0.9600 .
C14 H14C 0.9600 .
O1 H1O1 0.8200 .
O1 H2O1 0.8200 .

loop_
_geom_hbond_atom_site_label_D
_geom_hbond_atom_site_label_H
_geom_hbond_atom_site_label_A
_geom_hbond_distance_DH
_geom_hbond_distance_HA
_geom_hbond_distance_DA
_geom_hbond_angle_DHA
_geom_hbond_site_symmetry_A
O1 H1O1 S1 0.82 2.43 3.2491(14) 174.0 2_656
O1 H2O1 N10 0.82 2.02 2.8077(18) 159.7 1_545
